data_2216439
loop_
_publ_author_name
'Saeed, Aamer'
'Fl\"orke, Ulrich'

_publ_section_title
;
 1-(2,4-Dichlorophenyl)-3-pivaloylthiourea
;
_journal_coeditor_code FJ2064
_journal_issue 12
_journal_name_full 'Acta Crystallographica Section E'
_journal_page_first o4614
_journal_page_last o4614
_journal_paper_doi 10.1107/S1600536807055808
_journal_volume 63
_journal_year 2007
_chemical_formula_iupac 'C12 H14 Cl2 N2 O S'
_chemical_formula_moiety 'C12 H14 Cl2 N2 O S'
_chemical_formula_sum 'C12 H14 Cl2 N2 O S'
_chemical_formula_weight 305.21
_chemical_name_systematic
;
1-(2,4-Dichlorophenyl)-3-pivaloylthiourea
;
_space_group_IT_number 2
_symmetry_cell_setting triclinic
_symmetry_space_group_name_Hall '-P 1'
_symmetry_space_group_name_H-M 'P -1'
_atom_sites_solution_hydrogens difmap
_atom_sites_solution_primary direct
_atom_sites_solution_secondary difmap
_audit_creation_method SHELXL97
_cell_angle_alpha 89.971(4)
_cell_angle_beta 87.442(4)
_cell_angle_gamma 79.142(4)
_cell_formula_units_Z 2
_cell_length_a 5.7613(13)
_cell_length_b 10.672(2)
_cell_length_c 11.687(3)
_cell_measurement_reflns_used 831
_cell_measurement_temperature 153(2)
_cell_measurement_theta_max 28.34
_cell_measurement_theta_min 2.59
_cell_volume 705.0(3)
_computing_cell_refinement 'SAINT (Bruker, 2002)'
_computing_data_collection 'SMART (Bruker, 2002)'
_computing_data_reduction 'SAINT (Bruker, 2002)'
_computing_molecular_graphics 'SHELXTL (Bruker, 2002)'
_computing_publication_material 'SHELXTL (Bruker, 2002)'
_computing_structure_refinement 'SHELXTL (Bruker, 2002)'
_computing_structure_solution 'SHELXTL (Bruker, 2002)'
_diffrn_ambient_temperature 153(2)
_diffrn_measured_fraction_theta_full 0.990
_diffrn_measured_fraction_theta_max 0.990
_diffrn_measurement_device_type 'Bruker SMART APEX'
_diffrn_measurement_method '\f and \w'
_diffrn_radiation_monochromator graphite
_diffrn_radiation_source 'sealed tube'
_diffrn_radiation_type MoK\a
_diffrn_radiation_wavelength 0.71073
_diffrn_reflns_av_R_equivalents 0.0176
_diffrn_reflns_av_sigmaI/netI 0.0276
_diffrn_reflns_limit_h_max 7
_diffrn_reflns_limit_h_min -7
_diffrn_reflns_limit_k_max 13
_diffrn_reflns_limit_k_min -14
_diffrn_reflns_limit_l_max 15
_diffrn_reflns_limit_l_min -15
_diffrn_reflns_number 6176
_diffrn_reflns_theta_full 27.88
_diffrn_reflns_theta_max 27.88
_diffrn_reflns_theta_min 1.74
_diffrn_standards_decay_% 0
_diffrn_standards_interval_time 430
_diffrn_standards_number 2155
_exptl_absorpt_coefficient_mu 0.598
_exptl_absorpt_correction_T_max 0.8898
_exptl_absorpt_correction_T_min 0.7543
_exptl_absorpt_correction_type multi-scan
_exptl_absorpt_process_details '(SADABS; Bruker, 2002)'
_exptl_crystal_colour colourless
_exptl_crystal_density_diffrn 1.438
_exptl_crystal_density_method 'not measured'
_exptl_crystal_description prism
_exptl_crystal_F_000 316
_exptl_crystal_size_max 0.50
_exptl_crystal_size_mid 0.35
_exptl_crystal_size_min 0.20
_refine_diff_density_max 0.432
_refine_diff_density_min -0.219
_refine_ls_extinction_method none
_refine_ls_goodness_of_fit_ref 1.109
_refine_ls_hydrogen_treatment constr
_refine_ls_matrix_type full
_refine_ls_number_parameters 163
_refine_ls_number_reflns 3335
_refine_ls_number_restraints 0
_refine_ls_restrained_S_all 1.109
_refine_ls_R_factor_all 0.0340
_refine_ls_R_factor_gt 0.0309
_refine_ls_shift/su_max 0.000
_refine_ls_shift/su_mean 0.000
_refine_ls_structure_factor_coef Fsqd
_refine_ls_weighting_details 'calc w = 1/[\s^2^(Fo^2^)+(0.0459P)^2^+0.2299P] where P=(Fo^2^+2Fc^2^)/3'
_refine_ls_weighting_scheme calc
_refine_ls_wR_factor_gt 0.0870
_refine_ls_wR_factor_ref 0.0891
_reflns_number_gt 3067
_reflns_number_total 3335
_reflns_threshold_expression I>2\s(I)
_cod_data_source_file fj2064.cif
_cod_data_source_block I
_cod_database_code 2216439
_cod_database_fobs_code 2216439

loop_
_symmetry_equiv_pos_as_xyz
'x, y, z'
'-x, -y, -z'

loop_
_atom_site_type_symbol
_atom_site_label
_atom_site_fract_x
_atom_site_fract_y
_atom_site_fract_z
_atom_site_U_iso_or_equiv
_atom_site_adp_type
_atom_site_calc_flag
_atom_site_refinement_flags
_atom_site_occupancy
Cl Cl1 0.30159(7) 0.38856(4) 0.00947(3) 0.02712(11) Uani d . 1
Cl Cl2 -0.31541(7) 0.07079(4) 0.07202(3) 0.02971(11) Uani d . 1
S S1 0.26725(6) 0.38832(3) 0.43598(3) 0.02211(10) Uani d . 1
O O1 0.1561(2) 0.72933(11) 0.19875(10) 0.0315(3) Uani d . 1
N N1 0.2906(2) 0.61858(11) 0.35704(10) 0.0207(2) Uani d . 1
H H1A 0.3711 0.6227 0.4187 0.025 Uiso calc R 1
N N2 0.1156(2) 0.49459(12) 0.23844(10) 0.0230(3) Uani d . 1
H H2A 0.1067 0.5600 0.1919 0.028 Uiso calc R 1
C C1 0.2497(2) 0.72796(14) 0.29081(12) 0.0206(3) Uani d . 1
C C2 0.3301(3) 0.84537(13) 0.33826(12) 0.0205(3) Uani d . 1
C C3 0.2641(3) 0.86311(15) 0.46723(13) 0.0257(3) Uani d . 1
H H3A 0.0919 0.8757 0.4794 0.039 Uiso calc R 1
H H3B 0.3204 0.9378 0.4959 0.039 Uiso calc R 1
H H3C 0.3382 0.7870 0.5084 0.039 Uiso calc R 1
C C4 0.2103(3) 0.96304(15) 0.27303(14) 0.0288(3) Uani d . 1
H H4A 0.0386 0.9756 0.2873 0.043 Uiso calc R 1
H H4B 0.2484 0.9502 0.1908 0.043 Uiso calc R 1
H H4C 0.2675 1.0385 0.2994 0.043 Uiso calc R 1
C C5 0.6003(3) 0.82520(16) 0.31594(14) 0.0285(3) Uani d . 1
H H5A 0.6382 0.8139 0.2336 0.043 Uiso calc R 1
H H5B 0.6761 0.7491 0.3565 0.043 Uiso calc R 1
H H5C 0.6584 0.8998 0.3435 0.043 Uiso calc R 1
C C6 0.2191(2) 0.50284(13) 0.33738(12) 0.0192(3) Uani d . 1
C C7 0.0187(3) 0.38919(14) 0.20202(12) 0.0203(3) Uani d . 1
C C8 0.0899(2) 0.33226(13) 0.09547(12) 0.0194(3) Uani d . 1
C C9 -0.0097(3) 0.23329(13) 0.05465(12) 0.0206(3) Uani d . 1
H H9A 0.0411 0.1941 -0.0174 0.025 Uiso calc R 1
C C10 -0.1855(3) 0.19333(13) 0.12204(12) 0.0211(3) Uani d . 1
C C11 -0.2635(3) 0.24941(15) 0.22733(13) 0.0239(3) Uani d . 1
H H11A -0.3855 0.2210 0.2717 0.029 Uiso calc R 1
C C12 -0.1605(3) 0.34757(15) 0.26677(13) 0.0241(3) Uani d . 1
H H12A -0.2127 0.3868 0.3387 0.029 Uiso calc R 1

loop_
_atom_site_aniso_label
_atom_site_aniso_U_11
_atom_site_aniso_U_22
_atom_site_aniso_U_33
_atom_site_aniso_U_12
_atom_site_aniso_U_13
_atom_site_aniso_U_23
Cl1 0.02866(19) 0.0297(2) 0.02442(19) -0.00995(15) 0.00276(14) 0.00234(14)
Cl2 0.0356(2) 0.0256(2) 0.0317(2) -0.01407(16) -0.00617(15) -0.00329(15)
S1 0.02430(18) 0.01953(18) 0.02304(18) -0.00448(13) -0.00539(13) 0.00337(13)
O1 0.0466(7) 0.0285(6) 0.0238(5) -0.0152(5) -0.0138(5) 0.0067(4)
N1 0.0249(6) 0.0192(6) 0.0192(5) -0.0062(5) -0.0066(4) 0.0005(4)
N2 0.0314(7) 0.0212(6) 0.0187(6) -0.0096(5) -0.0056(5) 0.0013(5)
C1 0.0208(6) 0.0214(7) 0.0205(6) -0.0061(5) -0.0012(5) 0.0005(5)
C2 0.0213(6) 0.0190(7) 0.0220(7) -0.0058(5) -0.0032(5) 0.0002(5)
C3 0.0317(8) 0.0206(7) 0.0236(7) -0.0016(6) -0.0016(6) -0.0032(5)
C4 0.0343(8) 0.0213(7) 0.0316(8) -0.0064(6) -0.0074(6) 0.0057(6)
C5 0.0232(7) 0.0315(8) 0.0323(8) -0.0090(6) -0.0003(6) 0.0008(6)
C6 0.0189(6) 0.0191(6) 0.0194(6) -0.0035(5) 0.0000(5) -0.0023(5)
C7 0.0232(7) 0.0193(6) 0.0191(6) -0.0050(5) -0.0055(5) 0.0006(5)
C8 0.0207(6) 0.0195(6) 0.0181(6) -0.0035(5) -0.0025(5) 0.0035(5)
C9 0.0253(7) 0.0185(7) 0.0175(6) -0.0020(5) -0.0039(5) -0.0006(5)
C10 0.0241(7) 0.0174(6) 0.0230(7) -0.0059(5) -0.0074(5) 0.0001(5)
C11 0.0248(7) 0.0268(7) 0.0216(7) -0.0084(6) -0.0015(5) 0.0013(6)
C12 0.0262(7) 0.0276(7) 0.0193(7) -0.0069(6) -0.0005(5) -0.0026(6)

loop_
_atom_type_symbol
_atom_type_description
_atom_type_scat_dispersion_real
_atom_type_scat_dispersion_imag
_atom_type_scat_source
C C 0.0033 0.0016 'International Tables Vol C Tables 4.2.6.8 and 6.1.1.4'
H H 0.0000 0.0000 'International Tables Vol C Tables 4.2.6.8 and 6.1.1.4'
N N 0.0061 0.0033 'International Tables Vol C Tables 4.2.6.8 and 6.1.1.4'
O O 0.0106 0.0060 'International Tables Vol C Tables 4.2.6.8 and 6.1.1.4'
S S 0.1246 0.1234 'International Tables Vol C Tables 4.2.6.8 and 6.1.1.4'
Cl Cl 0.1484 0.1585 'International Tables Vol C Tables 4.2.6.8 and 6.1.1.4'

loop_
_geom_angle_atom_site_label_1
_geom_angle_atom_site_label_2
_geom_angle_atom_site_label_3
_geom_angle
C1 N1 C6 127.71(12)
C1 N1 H1A 116.1
C6 N1 H1A 116.1
C6 N2 C7 125.49(12)
C6 N2 H2A 117.3
C7 N2 H2A 117.3
O1 C1 N1 121.45(13)
O1 C1 C2 121.99(13)
N1 C1 C2 116.55(12)
C1 C2 C4 108.52(12)
C1 C2 C3 111.07(12)
C4 C2 C3 109.68(12)
C1 C2 C5 106.99(12)
C4 C2 C5 109.64(12)
C3 C2 C5 110.87(13)
C2 C3 H3A 109.5
C2 C3 H3B 109.5
H3A C3 H3B 109.5
C2 C3 H3C 109.5
H3A C3 H3C 109.5
H3B C3 H3C 109.5
C2 C4 H4A 109.5
C2 C4 H4B 109.5
H4A C4 H4B 109.5
C2 C4 H4C 109.5
H4A C4 H4C 109.5
H4B C4 H4C 109.5
C2 C5 H5A 109.5
C2 C5 H5B 109.5
H5A C5 H5B 109.5
C2 C5 H5C 109.5
H5A C5 H5C 109.5
H5B C5 H5C 109.5
N2 C6 N1 115.21(12)
N2 C6 S1 125.67(11)
N1 C6 S1 119.12(11)
C12 C7 C8 118.96(13)
C12 C7 N2 121.05(13)
C8 C7 N2 119.79(13)
C9 C8 C7 121.34(13)
C9 C8 Cl1 118.80(11)
C7 C8 Cl1 119.83(11)
C10 C9 C8 118.08(13)
C10 C9 H9A 121.0
C8 C9 H9A 121.0
C9 C10 C11 122.05(13)
C9 C10 Cl2 118.93(11)
C11 C10 Cl2 119.02(11)
C12 C11 C10 118.92(13)
C12 C11 H11A 120.5
C10 C11 H11A 120.5
C11 C12 C7 120.63(14)
C11 C12 H12A 119.7
C7 C12 H12A 119.7

loop_
_geom_bond_atom_site_label_1
_geom_bond_atom_site_label_2
_geom_bond_distance
Cl1 C8 1.7390(14)
Cl2 C10 1.7382(15)
S1 C6 1.6728(15)
O1 C1 1.2237(18)
N1 C1 1.3890(18)
N1 C6 1.3959(18)
N1 H1A 0.8800
N2 C6 1.3348(19)
N2 C7 1.4202(19)
N2 H2A 0.8800
C1 C2 1.528(2)
C2 C4 1.534(2)
C2 C3 1.541(2)
C2 C5 1.541(2)
C3 H3A 0.9800
C3 H3B 0.9800
C3 H3C 0.9800
C4 H4A 0.9800
C4 H4B 0.9800
C4 H4C 0.9800
C5 H5A 0.9800
C5 H5B 0.9800
C5 H5C 0.9800
C7 C12 1.392(2)
C7 C8 1.396(2)
C8 C9 1.388(2)
C9 C10 1.385(2)
C9 H9A 0.9500
C10 C11 1.387(2)
C11 C12 1.386(2)
C11 H11A 0.9500
C12 H12A 0.9500

loop_
_geom_hbond_atom_site_label_D
_geom_hbond_atom_site_label_H
_geom_hbond_atom_site_label_A
_geom_hbond_site_symmetry_A
_geom_hbond_distance_DH
_geom_hbond_distance_HA
_geom_hbond_distance_DA
_geom_hbond_angle_DHA
N2 H2A O1 . 0.88 1.88 2.5990(17) 137
N1 H1A S1 2_666 0.88 2.73 3.5814(14) 163
C9 H9A O1 2_565 0.95 2.51 3.1203(19) 122

loop_
_geom_torsion_atom_site_label_1
_geom_torsion_atom_site_label_2
_geom_torsion_atom_site_label_3
_geom_torsion_atom_site_label_4
_geom_torsion
C6 N1 C1 O1 -5.8(2)
C6 N1 C1 C2 174.84(13)
O1 C1 C2 C4 16.44(19)
N1 C1 C2 C4 -164.22(13)
O1 C1 C2 C3 137.09(15)
N1 C1 C2 C3 -43.57(17)
O1 C1 C2 C5 -101.78(16)
N1 C1 C2 C5 77.55(15)
C7 N2 C6 N1 -176.92(13)
C7 N2 C6 S1 3.0(2)
C1 N1 C6 N2 5.6(2)
C1 N1 C6 S1 -174.33(11)
C6 N2 C7 C12 58.5(2)
C6 N2 C7 C8 -126.57(16)
C12 C7 C8 C9 -1.7(2)
N2 C7 C8 C9 -176.72(13)
C12 C7 C8 Cl1 176.39(11)
N2 C7 C8 Cl1 1.40(19)
C7 C8 C9 C10 0.9(2)
Cl1 C8 C9 C10 -177.21(11)
C8 C9 C10 C11 0.3(2)
C8 C9 C10 Cl2 179.26(11)
C9 C10 C11 C12 -0.7(2)
Cl2 C10 C11 C12 -179.65(12)
C10 C11 C12 C7 -0.1(2)
C8 C7 C12 C11 1.3(2)
N2 C7 C12 C11 176.24(14)

loop_
_cod_related_entry_id
_cod_related_entry_database
_cod_related_entry_code
1 ChemSpider 1673633
